data_4069760
loop_
_publ_author_name
'Bonnier, Catherine'
'Piers, Warren E.'
'Al-Sheikh Ali, Adeeb'
'Thompson, Alison'
'Parvez, Masood'

_publ_section_title
;
 Perfluoroaryl-Substituted Boron Dipyrrinato Complexes
;
_journal_issue 16
_journal_name_full Organometallics
_journal_page_first 4845
_journal_paper_doi 10.1021/om900402e
_journal_volume 28
_journal_year 2009
_chemical_formula_sum 'C29 H23 B F8 N2'
_chemical_formula_weight 562.30
_chemical_name_systematic
;
 ?
;
_space_group_IT_number 2
_symmetry_cell_setting triclinic
_symmetry_space_group_name_Hall '-P 1'
_symmetry_space_group_name_H-M 'P -1'
_atom_sites_solution_hydrogens geom
_atom_sites_solution_primary direct
_atom_sites_solution_secondary difmap
_cell_angle_alpha 101.53(4)
_cell_angle_beta 99.27(4)
_cell_angle_gamma 107.67(3)
_cell_formula_units_Z 4
_cell_length_a 11.703(8)
_cell_length_b 15.012(11)
_cell_length_c 16.038(10)
_cell_measurement_reflns_used 15347
_cell_measurement_temperature 173(2)
_cell_measurement_theta_max 25.03
_cell_measurement_theta_min 2.39
_cell_volume 2555(3)
_computing_cell_refinement 'HKL DENZO (Otwinowski & Minor, 1997)'
_computing_data_collection 'COLLECT (Hooft, 1998)'
_computing_data_reduction 'SCALEPACK (Otwinowski & Minor, 1997)'
_computing_molecular_graphics 'ORTEPII (Johnson, 1976)'
_computing_publication_material 'SHELXL-97 (Sheldrick, 1997)'
_computing_structure_refinement 'SHELXL-97 (Sheldrick, 1997)'
_computing_structure_solution 'SAPI91 (Fan, 1991)'
_diffrn_ambient_temperature 173(2)
_diffrn_measured_fraction_theta_full 0.990
_diffrn_measured_fraction_theta_max 0.990
_diffrn_measurement_device_type 'Nonius KappaCCD'
_diffrn_measurement_method ' \w and \f '
_diffrn_radiation_monochromator graphite
_diffrn_radiation_source 'fine-focus sealed tube'
_diffrn_radiation_type MoK\a
_diffrn_radiation_wavelength 0.71073
_diffrn_reflns_av_R_equivalents 0.0564
_diffrn_reflns_av_sigmaI/netI 0.0896
_diffrn_reflns_limit_h_max 13
_diffrn_reflns_limit_h_min -13
_diffrn_reflns_limit_k_max 17
_diffrn_reflns_limit_k_min -17
_diffrn_reflns_limit_l_max 19
_diffrn_reflns_limit_l_min -18
_diffrn_reflns_number 15347
_diffrn_reflns_theta_full 25.03
_diffrn_reflns_theta_max 25.03
_diffrn_reflns_theta_min 2.39
_exptl_absorpt_coefficient_mu 0.126
_exptl_absorpt_correction_T_max 0.9975
_exptl_absorpt_correction_T_min 0.9631
_exptl_absorpt_correction_type Multi-scan'
_exptl_absorpt_process_details 'SORTAV: (Blessing, 1997)'
_exptl_crystal_colour orange
_exptl_crystal_density_diffrn 1.462
_exptl_crystal_density_method 'not measured'
_exptl_crystal_description needle
_exptl_crystal_F_000 1152
_exptl_crystal_size_max 0.30
_exptl_crystal_size_mid 0.08
_exptl_crystal_size_min 0.02
_refine_diff_density_max 0.199
_refine_diff_density_min -0.245
_refine_diff_density_rms 0.052
_refine_ls_extinction_method none
_refine_ls_goodness_of_fit_ref 1.035
_refine_ls_hydrogen_treatment constr
_refine_ls_matrix_type full
_refine_ls_number_parameters 732
_refine_ls_number_reflns 8929
_refine_ls_number_restraints 0
_refine_ls_restrained_S_all 1.035
_refine_ls_R_factor_all 0.1305
_refine_ls_R_factor_gt 0.0614
_refine_ls_shift/su_max 0.004
_refine_ls_shift/su_mean 0.000
_refine_ls_structure_factor_coef Fsqd
_refine_ls_weighting_details 'calc w=1/[\s^2^(Fo^2^)+(0.0670P)^2^+1.2400P] where P=(Fo^2^+2Fc^2^)/3'
_refine_ls_weighting_scheme calc
_refine_ls_wR_factor_gt 0.1341
_refine_ls_wR_factor_ref 0.1672
_reflns_number_gt 4985
_reflns_number_total 8929
_reflns_threshold_expression >2sigma(I)
_cod_data_source_file om900402e_si_006.cif
_cod_data_source_block Compound_I
_cod_depositor_comments
;
The following automatic conversions were performed:

'_symmetry_cell_setting' value 'Triclinic' changed to 'triclinic'
according to /home/saulius/struct/CIF-dictionaries/cif_core.dic
dictionary named 'cif_core.dic' version 2.4.2 from 2011-04-26.

Automatic conversion script
Id: cif_fix_values 1715 2011-07-08 13:25:40Z adriana 
;
_cod_database_code 4069760

loop_
_symmetry_equiv_pos_as_xyz
'x, y, z'
'-x, -y, -z'

loop_
_atom_site_label
_atom_site_type_symbol
_atom_site_fract_x
_atom_site_fract_y
_atom_site_fract_z
_atom_site_U_iso_or_equiv
_atom_site_adp_type
_atom_site_occupancy
_atom_site_symmetry_multiplicity
_atom_site_calc_flag
_atom_site_refinement_flags
F1 F 0.3255(2) 0.32752(16) 1.07127(13) 0.0537(6) Uani 1 1 d .
F2 F 0.1884(2) 0.2255(2) 1.16289(15) 0.0694(7) Uani 1 1 d .
F3 F 0.0962(2) 0.0285(2) 1.10956(17) 0.0758(8) Uani 1 1 d .
F4 F 0.1356(2) -0.06699(18) 0.96504(18) 0.0711(7) Uani 1 1 d .
F5 F 0.2033(2) -0.12650(16) 0.82636(17) 0.0688(7) Uani 1 1 d .
F6 F 0.2884(2) -0.15036(18) 0.68230(17) 0.0761(8) Uani 1 1 d .
F7 F 0.4175(2) 0.00256(19) 0.63117(15) 0.0659(7) Uani 1 1 d .
F8 F 0.4611(2) 0.18538(16) 0.72603(13) 0.0514(6) Uani 1 1 d .
F9 F 0.2284(2) 0.19799(16) 0.61895(13) 0.0500(6) Uani 1 1 d .
F10 F 0.0999(2) 0.01833(18) 0.62791(15) 0.0617(7) Uani 1 1 d .
F11 F 0.0753(2) -0.13891(17) 0.50014(18) 0.0705(7) Uani 1 1 d .
F12 F 0.1716(2) -0.12110(16) 0.36227(16) 0.0610(6) Uani 1 1 d .
F13 F 0.2782(3) -0.06660(18) 0.24300(16) 0.0752(8) Uani 1 1 d .
F14 F 0.4046(3) 0.0246(2) 0.14249(14) 0.0759(8) Uani 1 1 d .
F15 F 0.5147(2) 0.2197(2) 0.18974(14) 0.0684(7) Uani 1 1 d .
F16 F 0.4933(2) 0.32633(16) 0.33933(13) 0.0530(6) Uani 1 1 d .
N1 N 0.3293(3) 0.2998(2) 0.86206(18) 0.0350(7) Uani 1 1 d .
N2 N 0.5222(3) 0.2839(2) 0.94205(17) 0.0337(7) Uani 1 1 d .
N3 N 0.2702(3) 0.3004(2) 0.45323(17) 0.0344(7) Uani 1 1 d .
N4 N 0.4678(3) 0.2949(2) 0.53672(17) 0.0330(7) Uani 1 1 d .
C1 C 0.2109(3) 0.2847(3) 0.8210(2) 0.0374(9) Uani 1 1 d .
C2 C 0.2049(3) 0.3682(3) 0.7960(2) 0.0397(9) Uani 1 1 d .
C3 C 0.3220(3) 0.4364(3) 0.8222(2) 0.0404(9) Uani 1 1 d .
C4 C 0.3995(3) 0.3939(3) 0.8639(2) 0.0361(8) Uani 1 1 d .
C5 C 0.5241(3) 0.4320(3) 0.9029(2) 0.0379(9) Uani 1 1 d .
H5 H 0.5703 0.4973 0.9042 0.046 Uiso 1 1 d R
C6 C 0.5859(3) 0.3793(3) 0.9408(2) 0.0358(8) Uani 1 1 d .
C7 C 0.7123(3) 0.4041(3) 0.9802(2) 0.0397(9) Uani 1 1 d .
C8 C 0.7256(3) 0.3240(3) 1.0058(2) 0.0392(9) Uani 1 1 d .
C9 C 0.6070(3) 0.2513(3) 0.9819(2) 0.0355(8) Uani 1 1 d .
C10 C 0.1065(3) 0.1923(3) 0.8070(3) 0.0476(10) Uani 1 1 d .
H10A H 0.0338 0.1925 0.7671 0.057 Uiso 1 1 calc R
H10B H 0.0872 0.1861 0.8632 0.057 Uiso 1 1 calc R
H10C H 0.1301 0.1375 0.7813 0.057 Uiso 1 1 calc R
C11 C 0.0920(4) 0.3794(3) 0.7471(2) 0.0494(10) Uani 1 1 d .
H11A H 0.0199 0.3332 0.7549 0.059 Uiso 1 1 d R
H11B H 0.0936 0.4439 0.7707 0.059 Uiso 1 1 d R
C12 C 0.0844(4) 0.3656(4) 0.6502(3) 0.0611(12) Uani 1 1 d .
H12A H 0.0132 0.3800 0.6230 0.073 Uiso 1 1 calc R
H12B H 0.0750 0.2984 0.6231 0.073 Uiso 1 1 calc R
H12C H 0.1601 0.4094 0.6415 0.073 Uiso 1 1 calc R
C13 C 0.3628(4) 0.5380(3) 0.8112(3) 0.0500(10) Uani 1 1 d .
H13A H 0.4416 0.5770 0.8530 0.060 Uiso 1 1 calc R
H13B H 0.3004 0.5672 0.8220 0.060 Uiso 1 1 calc R
H13C H 0.3728 0.5357 0.7514 0.060 Uiso 1 1 calc R
C15 C 0.8112(3) 0.4994(3) 0.9907(3) 0.0495(10) Uani 1 1 d .
H15A H 0.8716 0.5166 1.0465 0.059 Uiso 1 1 calc R
H15B H 0.7741 0.5497 0.9901 0.059 Uiso 1 1 calc R
H15C H 0.8526 0.4942 0.9424 0.059 Uiso 1 1 calc R
C16 C 0.8432(3) 0.3143(3) 1.0498(3) 0.0484(10) Uani 1 1 d .
H16A H 0.8983 0.3769 1.0851 0.058 Uiso 1 1 d R
H16B H 0.8252 0.2710 1.0864 0.058 Uiso 1 1 d R
C17 C 0.9106(4) 0.2752(3) 0.9859(3) 0.0583(11) Uani 1 1 d .
H17A H 0.9830 0.2666 1.0186 0.070 Uiso 1 1 calc R
H17B H 0.9370 0.3211 0.9512 0.070 Uiso 1 1 calc R
H17C H 0.8550 0.2126 0.9468 0.070 Uiso 1 1 calc R
C18 C 0.5759(4) 0.1532(3) 0.9972(2) 0.0431(9) Uani 1 1 d .
H18A H 0.6512 0.1453 1.0262 0.052 Uiso 1 1 calc R
H18B H 0.5392 0.1040 0.9410 0.052 Uiso 1 1 calc R
H18C H 0.5169 0.1458 1.0345 0.052 Uiso 1 1 calc R
C19 C 0.3056(3) 0.1838(3) 0.9677(2) 0.0370(9) Uani 1 1 d .
C20 C 0.2810(3) 0.2285(3) 1.0421(2) 0.0410(9) Uani 1 1 d .
C21 C 0.2107(4) 0.1785(3) 1.0901(3) 0.0494(10) Uani 1 1 d .
C22 C 0.1638(4) 0.0800(3) 1.0626(3) 0.0540(11) Uani 1 1 d .
C23 C 0.1861(3) 0.0311(3) 0.9877(3) 0.0479(10) Uani 1 1 d .
C24 C 0.2546(3) 0.0808(3) 0.9389(2) 0.0416(9) Uani 1 1 d .
C25 C 0.2890(3) 0.0466(3) 0.8559(2) 0.0405(9) Uani 1 1 d .
C26 C 0.2673(4) -0.0454(3) 0.8055(3) 0.0483(10) Uani 1 1 d .
C27 C 0.3112(4) -0.0590(3) 0.7312(3) 0.0527(11) Uani 1 1 d .
C28 C 0.3756(4) 0.0183(3) 0.7046(3) 0.0490(10) Uani 1 1 d .
C29 C 0.3969(3) 0.1103(3) 0.7540(2) 0.0403(9) Uani 1 1 d .
C30 C 0.3574(3) 0.1270(3) 0.8297(2) 0.0380(9) Uani 1 1 d .
C31 C 0.1554(3) 0.2777(3) 0.4015(2) 0.0414(9) Uani 1 1 d .
C32 C 0.1174(4) 0.3590(3) 0.4159(2) 0.0435(9) Uani 1 1 d .
C33 C 0.2125(4) 0.4341(3) 0.4773(2) 0.0416(9) Uani 1 1 d .
C34 C 0.3064(3) 0.3968(3) 0.5013(2) 0.0356(8) Uani 1 1 d .
C35 C 0.4144(3) 0.4387(3) 0.5652(2) 0.0375(9) Uani 1 1 d .
H35 H 0.4373 0.5052 0.5974 0.045 Uiso 1 1 d R
C36 C 0.4929(3) 0.3899(2) 0.5848(2) 0.0331(8) Uani 1 1 d .
C37 C 0.6062(3) 0.4206(3) 0.6477(2) 0.0366(8) Uani 1 1 d .
C38 C 0.6494(3) 0.3441(3) 0.6372(2) 0.0384(9) Uani 1 1 d .
C39 C 0.5624(3) 0.2680(3) 0.5681(2) 0.0372(9) Uani 1 1 d .
C40 C 0.0842(3) 0.1807(3) 0.3396(2) 0.0470(10) Uani 1 1 d .
H40A H 0.0053 0.1814 0.3084 0.056 Uiso 1 1 calc R
H40B H 0.0686 0.1314 0.3723 0.056 Uiso 1 1 calc R
H40C H 0.1318 0.1655 0.2972 0.056 Uiso 1 1 calc R
C41 C -0.0077(4) 0.3594(4) 0.3746(3) 0.0601(12) Uani 1 1 d .
H41A H -0.0693 0.2990 0.3717 0.072 Uiso 1 1 d R
H41B H -0.0241 0.4118 0.4098 0.072 Uiso 1 1 d R
C42 C -0.0212(4) 0.3716(3) 0.2829(3) 0.0667(13) Uani 1 1 d .
H42A H -0.1051 0.3698 0.2606 0.080 Uiso 1 1 calc R
H42B H -0.0055 0.3190 0.2449 0.080 Uiso 1 1 calc R
H42C H 0.0383 0.4341 0.2835 0.080 Uiso 1 1 calc R
C43 C 0.2171(4) 0.5356(3) 0.5143(3) 0.0546(11) Uani 1 1 d .
H43A H 0.2984 0.5816 0.5170 0.066 Uiso 1 1 calc R
H43B H 0.2026 0.5424 0.5734 0.066 Uiso 1 1 calc R
H43C H 0.1532 0.5492 0.4767 0.066 Uiso 1 1 calc R
C45 C 0.6648(4) 0.5184(3) 0.7127(2) 0.0454(10) Uani 1 1 d .
H45A H 0.7270 0.5155 0.7599 0.054 Uiso 1 1 calc R
H45B H 0.6013 0.5370 0.7373 0.054 Uiso 1 1 calc R
H45C H 0.7042 0.5665 0.6833 0.054 Uiso 1 1 calc R
C46 C 0.7670(3) 0.3409(3) 0.6876(2) 0.0426(9) Uani 1 1 d .
H46A H 0.7992 0.3019 0.6497 0.051 Uiso 1 1 d R
H46B H 0.8257 0.4057 0.7094 0.051 Uiso 1 1 d R
C47 C 0.7505(4) 0.3005(4) 0.7673(3) 0.0642(13) Uani 1 1 d .
H47A H 0.8312 0.3062 0.8010 0.077 Uiso 1 1 calc R
H47B H 0.6971 0.2322 0.7474 0.077 Uiso 1 1 calc R
H47C H 0.7126 0.3375 0.8044 0.077 Uiso 1 1 calc R
C48 C 0.5722(4) 0.1712(3) 0.5323(3) 0.0475(10) Uani 1 1 d .
H48A H 0.6422 0.1644 0.5699 0.057 Uiso 1 1 calc R
H48B H 0.5849 0.1660 0.4729 0.057 Uiso 1 1 calc R
H48C H 0.4959 0.1197 0.5308 0.057 Uiso 1 1 calc R
C49 C 0.2706(3) 0.1341(3) 0.4843(2) 0.0381(9) Uani 1 1 d .
C50 C 0.2175(3) 0.1209(3) 0.5539(2) 0.0414(9) Uani 1 1 d .
C51 C 0.1518(3) 0.0300(3) 0.5593(3) 0.0462(10) Uani 1 1 d .
C52 C 0.1382(4) -0.0497(3) 0.4946(3) 0.0509(11) Uani 1 1 d .
C53 C 0.1901(4) -0.0392(3) 0.4237(3) 0.0462(10) Uani 1 1 d .
C54 C 0.2559(3) 0.0521(3) 0.4173(2) 0.0403(9) Uani 1 1 d .
C55 C 0.3185(3) 0.0826(3) 0.3487(2) 0.0405(9) Uani 1 1 d .
C56 C 0.3296(4) 0.0311(3) 0.2715(3) 0.0504(10) Uani 1 1 d .
C57 C 0.3954(4) 0.0771(3) 0.2184(2) 0.0528(11) Uani 1 1 d .
C58 C 0.4498(4) 0.1756(3) 0.2415(2) 0.0508(11) Uani 1 1 d .
C59 C 0.4376(4) 0.2286(3) 0.3187(2) 0.0430(9) Uani 1 1 d .
C60 C 0.3735(3) 0.1848(3) 0.3724(2) 0.0377(9) Uani 1 1 d .
B1 B 0.3812(4) 0.2286(3) 0.9005(3) 0.0367(10) Uani 1 1 d .
B2 B 0.3475(4) 0.2340(3) 0.4644(3) 0.0358(10) Uani 1 1 d .

loop_
_atom_site_aniso_label
_atom_site_aniso_U_11
_atom_site_aniso_U_22
_atom_site_aniso_U_33
_atom_site_aniso_U_23
_atom_site_aniso_U_13
_atom_site_aniso_U_12
F1 0.0600(15) 0.0531(16) 0.0456(13) 0.0101(11) 0.0160(11) 0.0162(12)
F2 0.0717(17) 0.092(2) 0.0525(15) 0.0282(14) 0.0274(13) 0.0278(15)
F3 0.0610(16) 0.096(2) 0.0825(18) 0.0572(17) 0.0284(14) 0.0161(14)
F4 0.0650(17) 0.0508(17) 0.0944(19) 0.0381(15) 0.0147(14) 0.0059(13)
F5 0.0741(17) 0.0369(14) 0.0784(17) 0.0161(13) -0.0062(14) 0.0075(13)
F6 0.0802(19) 0.0489(16) 0.0803(18) -0.0091(14) -0.0087(14) 0.0270(14)
F7 0.0690(17) 0.0742(18) 0.0517(14) -0.0023(13) 0.0068(12) 0.0367(14)
F8 0.0521(14) 0.0565(15) 0.0466(13) 0.0140(11) 0.0146(11) 0.0189(12)
F9 0.0563(14) 0.0512(14) 0.0428(12) 0.0124(11) 0.0137(11) 0.0180(11)
F10 0.0511(14) 0.0718(17) 0.0649(15) 0.0361(14) 0.0153(12) 0.0126(12)
F11 0.0633(16) 0.0459(15) 0.0944(19) 0.0293(14) 0.0087(14) 0.0062(13)
F12 0.0594(15) 0.0392(14) 0.0702(16) 0.0038(12) -0.0054(12) 0.0149(12)
F13 0.108(2) 0.0464(16) 0.0574(15) -0.0053(13) 0.0025(14) 0.0293(15)
F14 0.114(2) 0.084(2) 0.0393(13) 0.0006(13) 0.0191(14) 0.0580(18)
F15 0.0863(19) 0.091(2) 0.0444(13) 0.0237(14) 0.0300(13) 0.0421(16)
F16 0.0646(15) 0.0481(15) 0.0462(13) 0.0134(11) 0.0176(11) 0.0168(12)
N1 0.0362(17) 0.0364(18) 0.0334(16) 0.0116(14) 0.0066(13) 0.0130(14)
N2 0.0348(17) 0.0315(17) 0.0342(16) 0.0104(13) 0.0051(13) 0.0111(14)
N3 0.0381(18) 0.0381(19) 0.0301(15) 0.0107(14) 0.0065(13) 0.0171(14)
N4 0.0348(17) 0.0342(18) 0.0306(15) 0.0070(14) 0.0037(13) 0.0157(14)
C1 0.031(2) 0.049(2) 0.0328(19) 0.0111(17) 0.0075(16) 0.0150(17)
C2 0.039(2) 0.055(3) 0.037(2) 0.0214(19) 0.0134(17) 0.025(2)
C3 0.047(2) 0.043(2) 0.039(2) 0.0173(18) 0.0145(18) 0.0202(19)
C4 0.039(2) 0.036(2) 0.0356(19) 0.0146(17) 0.0088(17) 0.0143(18)
C5 0.041(2) 0.035(2) 0.037(2) 0.0105(17) 0.0103(17) 0.0117(18)
C6 0.036(2) 0.038(2) 0.0331(19) 0.0091(17) 0.0079(16) 0.0126(17)
C7 0.035(2) 0.045(2) 0.036(2) 0.0094(18) 0.0070(16) 0.0117(18)
C8 0.040(2) 0.043(2) 0.0310(19) 0.0087(17) 0.0055(16) 0.0118(18)
C9 0.034(2) 0.041(2) 0.0298(18) 0.0089(17) 0.0025(16) 0.0134(17)
C10 0.033(2) 0.057(3) 0.047(2) 0.016(2) 0.0023(18) 0.0104(19)
C11 0.046(2) 0.065(3) 0.050(2) 0.028(2) 0.0134(19) 0.028(2)
C12 0.048(3) 0.093(4) 0.048(2) 0.026(2) 0.003(2) 0.031(2)
C13 0.054(3) 0.051(3) 0.055(2) 0.023(2) 0.015(2) 0.024(2)
C15 0.041(2) 0.048(3) 0.055(2) 0.017(2) 0.0075(19) 0.009(2)
C16 0.038(2) 0.054(3) 0.047(2) 0.016(2) -0.0044(18) 0.0120(19)
C17 0.044(2) 0.070(3) 0.068(3) 0.026(2) 0.007(2) 0.028(2)
C18 0.045(2) 0.040(2) 0.041(2) 0.0116(18) -0.0005(18) 0.0161(19)
C19 0.031(2) 0.042(2) 0.034(2) 0.0128(17) 0.0005(16) 0.0097(17)
C20 0.039(2) 0.041(2) 0.039(2) 0.0137(19) 0.0046(17) 0.0099(18)
C21 0.040(2) 0.071(3) 0.042(2) 0.025(2) 0.0132(19) 0.018(2)
C22 0.041(2) 0.071(3) 0.057(3) 0.039(3) 0.014(2) 0.013(2)
C23 0.036(2) 0.043(3) 0.061(3) 0.029(2) 0.0023(19) 0.0038(19)
C24 0.031(2) 0.044(2) 0.045(2) 0.0165(19) -0.0034(17) 0.0091(18)
C25 0.037(2) 0.036(2) 0.042(2) 0.0088(18) -0.0029(17) 0.0119(18)
C26 0.044(2) 0.034(2) 0.057(3) 0.012(2) -0.008(2) 0.0093(19)
C27 0.047(3) 0.043(3) 0.053(3) -0.007(2) -0.015(2) 0.019(2)
C28 0.045(2) 0.060(3) 0.041(2) 0.004(2) 0.0007(19) 0.027(2)
C29 0.035(2) 0.044(2) 0.037(2) 0.0072(19) -0.0015(17) 0.0155(18)
C30 0.034(2) 0.039(2) 0.038(2) 0.0088(17) -0.0013(16) 0.0144(17)
C31 0.039(2) 0.056(3) 0.0328(19) 0.0192(19) 0.0073(17) 0.0175(19)
C32 0.042(2) 0.059(3) 0.042(2) 0.023(2) 0.0147(19) 0.026(2)
C33 0.046(2) 0.055(3) 0.039(2) 0.023(2) 0.0184(18) 0.029(2)
C34 0.040(2) 0.041(2) 0.0328(19) 0.0129(17) 0.0119(17) 0.0193(18)
C35 0.045(2) 0.040(2) 0.034(2) 0.0145(17) 0.0132(18) 0.0185(18)
C36 0.038(2) 0.035(2) 0.0282(18) 0.0092(16) 0.0079(16) 0.0148(17)
C37 0.035(2) 0.041(2) 0.0313(19) 0.0078(17) 0.0057(16) 0.0118(17)
C38 0.036(2) 0.049(2) 0.0327(19) 0.0127(18) 0.0069(16) 0.0187(18)
C39 0.040(2) 0.043(2) 0.0323(19) 0.0106(17) 0.0077(17) 0.0198(18)
C40 0.037(2) 0.052(3) 0.045(2) 0.015(2) -0.0039(18) 0.0109(19)
C41 0.050(3) 0.080(3) 0.059(3) 0.020(2) 0.007(2) 0.036(2)
C42 0.057(3) 0.069(3) 0.071(3) 0.029(3) -0.008(2) 0.024(2)
C43 0.068(3) 0.059(3) 0.057(3) 0.021(2) 0.023(2) 0.042(2)
C45 0.046(2) 0.044(2) 0.042(2) 0.0052(19) 0.0049(18) 0.0166(19)
C46 0.035(2) 0.049(2) 0.040(2) 0.0082(19) 0.0001(17) 0.0158(18)
C47 0.050(3) 0.107(4) 0.051(3) 0.038(3) 0.009(2) 0.038(3)
C48 0.048(2) 0.049(3) 0.048(2) 0.007(2) 0.0044(19) 0.027(2)
C49 0.040(2) 0.043(2) 0.0311(19) 0.0091(18) -0.0018(16) 0.0184(18)
C50 0.039(2) 0.043(2) 0.041(2) 0.014(2) 0.0005(18) 0.0170(19)
C51 0.037(2) 0.054(3) 0.046(2) 0.019(2) 0.0036(18) 0.013(2)
C52 0.040(2) 0.044(3) 0.062(3) 0.024(2) -0.004(2) 0.008(2)
C53 0.042(2) 0.038(2) 0.050(2) 0.004(2) -0.0091(19) 0.0168(19)
C54 0.036(2) 0.039(2) 0.041(2) 0.0099(19) -0.0051(17) 0.0137(18)
C55 0.044(2) 0.041(2) 0.034(2) 0.0069(18) -0.0040(17) 0.0196(19)
C56 0.058(3) 0.043(3) 0.043(2) -0.002(2) -0.005(2) 0.024(2)
C57 0.067(3) 0.069(3) 0.031(2) 0.005(2) 0.006(2) 0.043(3)
C58 0.064(3) 0.068(3) 0.031(2) 0.016(2) 0.014(2) 0.035(2)
C59 0.048(2) 0.046(3) 0.035(2) 0.0063(19) 0.0031(18) 0.023(2)
C60 0.037(2) 0.047(2) 0.0294(19) 0.0094(18) 0.0014(16) 0.0199(18)
B1 0.034(2) 0.041(3) 0.035(2) 0.013(2) 0.0045(18) 0.0117(19)
B2 0.038(2) 0.039(3) 0.032(2) 0.0104(19) 0.0043(18) 0.018(2)

loop_
_atom_type_symbol
_atom_type_description
_atom_type_scat_dispersion_real
_atom_type_scat_dispersion_imag
_atom_type_scat_source
C C 0.0033 0.0016 'International Tables Vol C Tables 4.2.6.8 and 6.1.1.4'
H H 0.0000 0.0000 'International Tables Vol C Tables 4.2.6.8 and 6.1.1.4'
N N 0.0061 0.0033 'International Tables Vol C Tables 4.2.6.8 and 6.1.1.4'
F F 0.0171 0.0103 'International Tables Vol C Tables 4.2.6.8 and 6.1.1.4'
B B 0.0013 0.0007 'International Tables Vol C Tables 4.2.6.8 and 6.1.1.4'

loop_
_geom_angle_atom_site_label_1
_geom_angle_atom_site_label_2
_geom_angle_atom_site_label_3
_geom_angle
C1 N1 C4 106.7(3)
C1 N1 B1 128.5(3)
C4 N1 B1 124.8(3)
C9 N2 C6 106.8(3)
C9 N2 B1 128.9(3)
C6 N2 B1 124.2(3)
C31 N3 C34 106.9(3)
C31 N3 B2 128.9(3)
C34 N3 B2 124.1(3)
C39 N4 C36 106.9(3)
C39 N4 B2 129.0(3)
C36 N4 B2 124.1(3)
N1 C1 C2 109.7(3)
N1 C1 C10 123.2(3)
C2 C1 C10 127.1(3)
C3 C2 C1 107.7(3)
C3 C2 C11 126.2(3)
C1 C2 C11 126.0(4)
C2 C3 C4 106.7(3)
C2 C3 C13 127.8(3)
C4 C3 C13 125.4(3)
C5 C4 N1 120.9(3)
C5 C4 C3 130.1(3)
N1 C4 C3 109.1(3)
C4 C5 C6 122.4(3)
C4 C5 H5 119.4
C6 C5 H5 118.2
C5 C6 N2 120.5(3)
C5 C6 C7 130.5(3)
N2 C6 C7 108.9(3)
C8 C7 C6 107.0(3)
C8 C7 C15 127.6(3)
C6 C7 C15 125.3(3)
C7 C8 C9 107.2(3)
C7 C8 C16 127.2(3)
C9 C8 C16 125.6(3)
N2 C9 C8 110.1(3)
N2 C9 C18 123.5(3)
C8 C9 C18 126.4(3)
C1 C10 H10A 109.5
C1 C10 H10B 109.5
H10A C10 H10B 109.5
C1 C10 H10C 109.5
H10A C10 H10C 109.5
H10B C10 H10C 109.5
C2 C11 C12 113.5(3)
C2 C11 H11A 109.3
C12 C11 H11A 108.7
C2 C11 H11B 108.3
C12 C11 H11B 107.5
H11A C11 H11B 109.5
C11 C12 H12A 109.5
C11 C12 H12B 109.5
H12A C12 H12B 109.5
C11 C12 H12C 109.5
H12A C12 H12C 109.5
H12B C12 H12C 109.5
C3 C13 H13A 109.5
C3 C13 H13B 109.5
H13A C13 H13B 109.5
C3 C13 H13C 109.5
H13A C13 H13C 109.5
H13B C13 H13C 109.5
C7 C15 H15A 109.5
C7 C15 H15B 109.5
H15A C15 H15B 109.5
C7 C15 H15C 109.5
H15A C15 H15C 109.5
H15B C15 H15C 109.5
C8 C16 C17 113.6(3)
C8 C16 H16A 109.0
C17 C16 H16A 107.5
C8 C16 H16B 109.6
C17 C16 H16B 107.6
H16A C16 H16B 109.5
C16 C17 H17A 109.5
C16 C17 H17B 109.5
H17A C17 H17B 109.5
C16 C17 H17C 109.5
H17A C17 H17C 109.5
H17B C17 H17C 109.5
C9 C18 H18A 109.5
C9 C18 H18B 109.5
H18A C18 H18B 109.5
C9 C18 H18C 109.5
H18A C18 H18C 109.5
H18B C18 H18C 109.5
C20 C19 C24 117.8(3)
C20 C19 B1 130.7(3)
C24 C19 B1 111.4(3)
C19 C20 F1 120.0(3)
C19 C20 C21 123.0(4)
F1 C20 C21 116.9(3)
F2 C21 C22 120.3(4)
F2 C21 C20 121.1(4)
C22 C21 C20 118.6(4)
F3 C22 C21 120.0(4)
F3 C22 C23 119.2(4)
C21 C22 C23 120.7(4)
F4 C23 C24 122.4(4)
F4 C23 C22 116.8(3)
C24 C23 C22 120.8(4)
C23 C24 C19 119.0(4)
C23 C24 C25 131.5(4)
C19 C24 C25 109.5(3)
C26 C25 C30 118.7(4)
C26 C25 C24 131.4(4)
C30 C25 C24 109.9(3)
F5 C26 C27 116.6(4)
F5 C26 C25 122.5(4)
C27 C26 C25 120.8(4)
F6 C27 C28 119.4(4)
F6 C27 C26 119.8(4)
C28 C27 C26 120.8(4)
F7 C28 C27 119.4(4)
F7 C28 C29 121.7(4)
C27 C28 C29 118.9(4)
F8 C29 C30 120.4(3)
F8 C29 C28 117.5(3)
C30 C29 C28 122.2(4)
C29 C30 C25 118.6(3)
C29 C30 B1 129.8(3)
C25 C30 B1 111.5(3)
N3 C31 C32 109.8(3)
N3 C31 C40 123.6(3)
C32 C31 C40 126.6(4)
C33 C32 C31 107.4(3)
C33 C32 C41 127.7(4)
C31 C32 C41 124.9(4)
C32 C33 C34 106.8(3)
C32 C33 C43 127.9(4)
C34 C33 C43 125.3(4)
C35 C34 N3 120.7(3)
C35 C34 C33 129.9(4)
N3 C34 C33 109.2(3)
C34 C35 C36 122.9(3)
C34 C35 H35 119.2
C36 C35 H35 118.0
C35 C36 N4 120.4(3)
C35 C36 C37 130.7(3)
N4 C36 C37 108.9(3)
C38 C37 C36 106.8(3)
C38 C37 C45 128.0(3)
C36 C37 C45 125.2(3)
C37 C38 C39 107.1(3)
C37 C38 C46 127.4(3)
C39 C38 C46 125.4(3)
N4 C39 C38 110.3(3)
N4 C39 C48 123.7(3)
C38 C39 C48 126.0(3)
C31 C40 H40A 109.5
C31 C40 H40B 109.5
H40A C40 H40B 109.5
C31 C40 H40C 109.5
H40A C40 H40C 109.5
H40B C40 H40C 109.5
C42 C41 C32 114.8(3)
C42 C41 H41A 107.1
C32 C41 H41A 109.0
C42 C41 H41B 107.2
C32 C41 H41B 109.2
H41A C41 H41B 109.5
C41 C42 H42A 109.5
C41 C42 H42B 109.5
H42A C42 H42B 109.5
C41 C42 H42C 109.5
H42A C42 H42C 109.5
H42B C42 H42C 109.5
C33 C43 H43A 109.5
C33 C43 H43B 109.5
H43A C43 H43B 109.5
C33 C43 H43C 109.5
H43A C43 H43C 109.5
H43B C43 H43C 109.5
C37 C45 H45A 109.5
C37 C45 H45B 109.5
H45A C45 H45B 109.5
C37 C45 H45C 109.5
H45A C45 H45C 109.5
H45B C45 H45C 109.5
C38 C46 C47 113.0(3)
C38 C46 H46A 109.5
C47 C46 H46A 109.0
C38 C46 H46B 108.8
C47 C46 H46B 106.9
H46A C46 H46B 109.5
C46 C47 H47A 109.5
C46 C47 H47B 109.5
H47A C47 H47B 109.5
C46 C47 H47C 109.5
H47A C47 H47C 109.5
H47B C47 H47C 109.5
C39 C48 H48A 109.5
C39 C48 H48B 109.5
H48A C48 H48B 109.5
C39 C48 H48C 109.5
H48A C48 H48C 109.5
H48B C48 H48C 109.5
C50 C49 C54 118.8(4)
C50 C49 B2 129.2(3)
C54 C49 B2 111.9(3)
F9 C50 C51 117.9(3)
F9 C50 C49 120.5(3)
C51 C50 C49 121.6(4)
F10 C51 C52 119.5(4)
F10 C51 C50 120.8(4)
C52 C51 C50 119.7(4)
F11 C52 C51 119.9(4)
F11 C52 C53 119.8(4)
C51 C52 C53 120.3(4)
F12 C53 C52 116.8(4)
F12 C53 C54 122.6(4)
C52 C53 C54 120.6(4)
C53 C54 C49 119.0(4)
C53 C54 C55 131.0(4)
C49 C54 C55 110.0(3)
C56 C55 C60 118.4(4)
C56 C55 C54 132.2(4)
C60 C55 C54 109.3(3)
F13 C56 C55 122.4(4)
F13 C56 C57 116.3(4)
C55 C56 C57 121.3(4)
F14 C57 C58 119.5(4)
F14 C57 C56 120.0(4)
C58 C57 C56 120.4(4)
F15 C58 C57 120.0(3)
F15 C58 C59 121.1(4)
C57 C58 C59 118.9(4)
F16 C59 C60 121.2(3)
F16 C59 C58 117.0(4)
C60 C59 C58 121.8(4)
C59 C60 C55 119.2(3)
C59 C60 B2 129.1(3)
C55 C60 B2 111.7(3)
N1 B1 N2 107.2(3)
N1 B1 C19 112.8(3)
N2 B1 C19 113.7(3)
N1 B1 C30 114.2(3)
N2 B1 C30 111.3(3)
C19 B1 C30 97.7(3)
N3 B2 N4 107.7(3)
N3 B2 C49 112.8(3)
N4 B2 C49 113.1(3)
N3 B2 C60 112.8(3)
N4 B2 C60 113.3(3)
C49 B2 C60 97.0(3)

loop_
_geom_bond_atom_site_label_1
_geom_bond_atom_site_label_2
_geom_bond_distance
F1 C20 1.369(4)
F2 C21 1.344(5)
F3 C22 1.359(4)
F4 C23 1.355(5)
F5 C26 1.358(5)
F6 C27 1.358(5)
F7 C28 1.352(4)
F8 C29 1.354(4)
F9 C50 1.352(4)
F10 C51 1.356(4)
F11 C52 1.347(5)
F12 C53 1.348(4)
F13 C56 1.353(5)
F14 C57 1.351(4)
F15 C58 1.350(4)
F16 C59 1.358(4)
N1 C1 1.364(4)
N1 C4 1.394(5)
N1 B1 1.558(5)
N2 C9 1.358(4)
N2 C6 1.407(5)
N2 B1 1.566(5)
N3 C31 1.364(5)
N3 C34 1.395(5)
N3 B2 1.552(5)
N4 C39 1.347(4)
N4 C36 1.396(4)
N4 B2 1.560(5)
C1 C2 1.407(5)
C1 C10 1.492(5)
C2 C3 1.376(5)
C2 C11 1.497(5)
C3 C4 1.415(5)
C3 C13 1.509(5)
C4 C5 1.379(5)
C5 C6 1.384(5)
C5 H5 0.9601
C6 C7 1.413(5)
C7 C8 1.389(5)
C7 C15 1.501(5)
C8 C9 1.417(5)
C8 C16 1.505(5)
C9 C18 1.486(5)
C10 H10A 0.9800
C10 H10B 0.9800
C10 H10C 0.9800
C11 C12 1.511(5)
C11 H11A 0.9600
C11 H11B 0.9600
C12 H12A 0.9800
C12 H12B 0.9800
C12 H12C 0.9800
C13 H13A 0.9800
C13 H13B 0.9800
C13 H13C 0.9800
C15 H15A 0.9800
C15 H15B 0.9800
C15 H15C 0.9800
C16 C17 1.522(6)
C16 H16A 0.9600
C16 H16B 0.9600
C17 H17A 0.9800
C17 H17B 0.9800
C17 H17C 0.9800
C18 H18A 0.9800
C18 H18B 0.9800
C18 H18C 0.9800
C19 C20 1.366(5)
C19 C24 1.423(5)
C19 B1 1.623(5)
C20 C21 1.377(5)
C21 C22 1.360(6)
C22 C23 1.383(6)
C23 C24 1.373(5)
C24 C25 1.490(5)
C25 C26 1.377(5)
C25 C30 1.414(5)
C26 C27 1.376(6)
C27 C28 1.366(6)
C28 C29 1.373(5)
C29 C30 1.372(5)
C30 B1 1.625(6)
C31 C32 1.411(5)
C31 C40 1.490(5)
C32 C33 1.386(5)
C32 C41 1.508(5)
C33 C34 1.411(5)
C33 C43 1.503(5)
C34 C35 1.373(5)
C35 C36 1.375(5)
C35 H35 0.9600
C36 C37 1.413(5)
C37 C38 1.380(5)
C37 C45 1.503(5)
C38 C39 1.412(5)
C38 C46 1.499(5)
C39 C48 1.498(5)
C40 H40A 0.9800
C40 H40B 0.9800
C40 H40C 0.9800
C41 C42 1.507(6)
C41 H41A 0.9601
C41 H41B 0.9601
C42 H42A 0.9800
C42 H42B 0.9800
C42 H42C 0.9800
C43 H43A 0.9800
C43 H43B 0.9800
C43 H43C 0.9800
C45 H45A 0.9800
C45 H45B 0.9800
C45 H45C 0.9800
C46 C47 1.535(5)
C46 H46A 0.9599
C46 H46B 0.9600
C47 H47A 0.9800
C47 H47B 0.9800
C47 H47C 0.9800
C48 H48A 0.9800
C48 H48B 0.9800
C48 H48C 0.9800
C49 C50 1.382(5)
C49 C54 1.408(5)
C49 B2 1.620(6)
C50 C51 1.377(5)
C51 C52 1.366(6)
C52 C53 1.386(6)
C53 C54 1.388(5)
C54 C55 1.487(5)
C55 C56 1.371(5)
C55 C60 1.415(5)
C56 C57 1.385(6)
C57 C58 1.364(6)
C58 C59 1.385(5)
C59 C60 1.369(5)
C60 B2 1.631(5)

loop_
_geom_torsion_atom_site_label_1
_geom_torsion_atom_site_label_2
_geom_torsion_atom_site_label_3
_geom_torsion_atom_site_label_4
_geom_torsion
C4 N1 C1 C2 0.4(4)
B1 N1 C1 C2 -179.5(3)
C4 N1 C1 C10 -179.2(3)
B1 N1 C1 C10 0.9(5)
N1 C1 C2 C3 -0.1(4)
C10 C1 C2 C3 179.5(3)
N1 C1 C2 C11 178.1(3)
C10 C1 C2 C11 -2.3(6)
C1 C2 C3 C4 -0.3(4)
C11 C2 C3 C4 -178.5(3)
C1 C2 C3 C13 -179.3(3)
C11 C2 C3 C13 2.4(6)
C1 N1 C4 C5 178.9(3)
B1 N1 C4 C5 -1.2(5)
C1 N1 C4 C3 -0.6(4)
B1 N1 C4 C3 179.3(3)
C2 C3 C4 C5 -178.9(4)
C13 C3 C4 C5 0.2(6)
C2 C3 C4 N1 0.6(4)
C13 C3 C4 N1 179.6(3)
N1 C4 C5 C6 0.9(5)
C3 C4 C5 C6 -179.8(3)
C4 C5 C6 N2 -1.0(5)
C4 C5 C6 C7 177.2(3)
C9 N2 C6 C5 179.1(3)
B1 N2 C6 C5 1.5(5)
C9 N2 C6 C7 0.6(4)
B1 N2 C6 C7 -177.1(3)
C5 C6 C7 C8 -178.6(3)
N2 C6 C7 C8 -0.3(4)
C5 C6 C7 C15 1.0(6)
N2 C6 C7 C15 179.3(3)
C6 C7 C8 C9 -0.2(4)
C15 C7 C8 C9 -179.8(3)
C6 C7 C8 C16 179.3(3)
C15 C7 C8 C16 -0.3(6)
C6 N2 C9 C8 -0.8(4)
B1 N2 C9 C8 176.8(3)
C6 N2 C9 C18 179.2(3)
B1 N2 C9 C18 -3.3(5)
C7 C8 C9 N2 0.6(4)
C16 C8 C9 N2 -178.9(3)
C7 C8 C9 C18 -179.3(3)
C16 C8 C9 C18 1.2(6)
C3 C2 C11 C12 78.8(5)
C1 C2 C11 C12 -99.2(5)
C7 C8 C16 C17 -89.6(5)
C9 C8 C16 C17 89.8(5)
C24 C19 C20 F1 -178.4(3)
B1 C19 C20 F1 -1.4(6)
C24 C19 C20 C21 0.6(5)
B1 C19 C20 C21 177.5(4)
C19 C20 C21 F2 -179.8(3)
F1 C20 C21 F2 -0.8(5)
C19 C20 C21 C22 0.3(6)
F1 C20 C21 C22 179.3(3)
F2 C21 C22 F3 -1.3(6)
C20 C21 C22 F3 178.6(3)
F2 C21 C22 C23 179.9(3)
C20 C21 C22 C23 -0.2(6)
F3 C22 C23 F4 1.4(5)
C21 C22 C23 F4 -179.8(4)
F3 C22 C23 C24 -179.7(3)
C21 C22 C23 C24 -0.9(6)
F4 C23 C24 C19 -179.3(3)
C22 C23 C24 C19 1.8(5)
F4 C23 C24 C25 0.6(6)
C22 C23 C24 C25 -178.2(4)
C20 C19 C24 C23 -1.6(5)
B1 C19 C24 C23 -179.1(3)
C20 C19 C24 C25 178.4(3)
B1 C19 C24 C25 0.9(4)
C23 C24 C25 C26 -3.5(7)
C19 C24 C25 C26 176.5(4)
C23 C24 C25 C30 177.7(4)
C19 C24 C25 C30 -2.3(4)
C30 C25 C26 F5 179.5(3)
C24 C25 C26 F5 0.7(6)
C30 C25 C26 C27 0.1(5)
C24 C25 C26 C27 -178.6(4)
F5 C26 C27 F6 0.8(5)
C25 C26 C27 F6 -179.8(3)
F5 C26 C27 C28 179.4(3)
C25 C26 C27 C28 -1.2(6)
F6 C27 C28 F7 -1.3(5)
C26 C27 C28 F7 -179.9(3)
F6 C27 C28 C29 179.2(3)
C26 C27 C28 C29 0.7(6)
F7 C28 C29 F8 0.4(5)
C27 C28 C29 F8 179.9(3)
F7 C28 C29 C30 -178.4(3)
C27 C28 C29 C30 1.1(5)
F8 C29 C30 C25 179.1(3)
C28 C29 C30 C25 -2.1(5)
F8 C29 C30 B1 -3.6(6)
C28 C29 C30 B1 175.1(3)
C26 C25 C30 C29 1.5(5)
C24 C25 C30 C29 -179.5(3)
C26 C25 C30 B1 -176.2(3)
C24 C25 C30 B1 2.7(4)
C34 N3 C31 C32 0.0(4)
B2 N3 C31 C32 176.4(3)
C34 N3 C31 C40 179.7(3)
B2 N3 C31 C40 -4.0(5)
N3 C31 C32 C33 0.9(4)
C40 C31 C32 C33 -178.8(3)
N3 C31 C32 C41 -176.0(3)
C40 C31 C32 C41 4.4(6)
C31 C32 C33 C34 -1.4(4)
C41 C32 C33 C34 175.3(3)
C31 C32 C33 C43 179.8(3)
C41 C32 C33 C43 -3.5(6)
C31 N3 C34 C35 174.5(3)
B2 N3 C34 C35 -2.1(5)
C31 N3 C34 C33 -0.9(4)
B2 N3 C34 C33 -177.5(3)
C32 C33 C34 C35 -173.4(3)
C43 C33 C34 C35 5.5(6)
C32 C33 C34 N3 1.4(4)
C43 C33 C34 N3 -179.7(3)
N3 C34 C35 C36 0.8(5)
C33 C34 C35 C36 175.1(3)
C34 C35 C36 N4 3.0(5)
C34 C35 C36 C37 -179.7(3)
C39 N4 C36 C35 177.3(3)
B2 N4 C36 C35 -5.5(5)
C39 N4 C36 C37 -0.5(4)
B2 N4 C36 C37 176.7(3)
C35 C36 C37 C38 -177.3(3)
N4 C36 C37 C38 0.2(4)
C35 C36 C37 C45 2.9(6)
N4 C36 C37 C45 -179.5(3)
C36 C37 C38 C39 0.1(4)
C45 C37 C38 C39 179.9(3)
C36 C37 C38 C46 179.3(3)
C45 C37 C38 C46 -0.9(6)
C36 N4 C39 C38 0.6(4)
B2 N4 C39 C38 -176.4(3)
C36 N4 C39 C48 -178.5(3)
B2 N4 C39 C48 4.5(5)
C37 C38 C39 N4 -0.4(4)
C46 C38 C39 N4 -179.6(3)
C37 C38 C39 C48 178.6(3)
C46 C38 C39 C48 -0.6(6)
C33 C32 C41 C42 101.8(5)
C31 C32 C41 C42 -82.0(5)
C37 C38 C46 C47 92.5(5)
C39 C38 C46 C47 -88.5(5)
C54 C49 C50 F9 -179.2(3)
B2 C49 C50 F9 -1.5(6)
C54 C49 C50 C51 0.4(5)
B2 C49 C50 C51 178.1(3)
F9 C50 C51 F10 -0.1(5)
C49 C50 C51 F10 -179.7(3)
F9 C50 C51 C52 179.6(3)
C49 C50 C51 C52 0.0(6)
F10 C51 C52 F11 -1.1(5)
C50 C51 C52 F11 179.2(3)
F10 C51 C52 C53 179.6(3)
C50 C51 C52 C53 -0.1(6)
F11 C52 C53 F12 1.3(5)
C51 C52 C53 F12 -179.4(3)
F11 C52 C53 C54 -179.5(3)
C51 C52 C53 C54 -0.2(6)
F12 C53 C54 C49 179.8(3)
C52 C53 C54 C49 0.7(5)
F12 C53 C54 C55 -0.3(6)
C52 C53 C54 C55 -179.4(4)
C50 C49 C54 C53 -0.7(5)
B2 C49 C54 C53 -178.9(3)
C50 C49 C54 C55 179.3(3)
B2 C49 C54 C55 1.2(4)
C53 C54 C55 C56 0.7(7)
C49 C54 C55 C56 -179.3(4)
C53 C54 C55 C60 -179.9(4)
C49 C54 C55 C60 0.1(4)
C60 C55 C56 F13 -178.9(3)
C54 C55 C56 F13 0.4(6)
C60 C55 C56 C57 1.6(6)
C54 C55 C56 C57 -179.1(4)
F13 C56 C57 F14 0.6(5)
C55 C56 C57 F14 -179.9(3)
F13 C56 C57 C58 179.6(4)
C55 C56 C57 C58 -0.9(6)
F14 C57 C58 F15 -1.6(6)
C56 C57 C58 F15 179.4(3)
F14 C57 C58 C59 178.8(3)
C56 C57 C58 C59 -0.2(6)
F15 C58 C59 F16 0.2(5)
C57 C58 C59 F16 179.9(3)
F15 C58 C59 C60 -179.1(3)
C57 C58 C59 C60 0.5(6)
F16 C59 C60 C55 -179.1(3)
C58 C59 C60 C55 0.2(5)
F16 C59 C60 B2 1.6(6)
C58 C59 C60 B2 -179.2(4)
C56 C55 C60 C59 -1.2(5)
C54 C55 C60 C59 179.3(3)
C56 C55 C60 B2 178.2(3)
C54 C55 C60 B2 -1.2(4)
C1 N1 B1 N2 -178.7(3)
C4 N1 B1 N2 1.4(4)
C1 N1 B1 C19 -52.8(5)
C4 N1 B1 C19 127.3(3)
C1 N1 B1 C30 57.6(5)
C4 N1 B1 C30 -122.3(4)
C9 N2 B1 N1 -178.7(3)
C6 N2 B1 N1 -1.5(4)
C9 N2 B1 C19 55.9(5)
C6 N2 B1 C19 -126.9(3)
C9 N2 B1 C30 -53.2(4)
C6 N2 B1 C30 124.0(3)
C20 C19 B1 N1 -56.1(5)
C24 C19 B1 N1 121.0(3)
C20 C19 B1 N2 66.2(5)
C24 C19 B1 N2 -116.7(3)
C20 C19 B1 C30 -176.5(4)
C24 C19 B1 C30 0.6(4)
C29 C30 B1 N1 61.2(5)
C25 C30 B1 N1 -121.3(3)
C29 C30 B1 N2 -60.3(5)
C25 C30 B1 N2 117.1(3)
C29 C30 B1 C19 -179.5(3)
C25 C30 B1 C19 -2.0(4)
C31 N3 B2 N4 -175.9(3)
C34 N3 B2 N4 -0.1(4)
C31 N3 B2 C49 -50.3(5)
C34 N3 B2 C49 125.4(3)
C31 N3 B2 C60 58.4(5)
C34 N3 B2 C60 -125.9(3)
C39 N4 B2 N3 -179.6(3)
C36 N4 B2 N3 3.8(4)
C39 N4 B2 C49 55.0(5)
C36 N4 B2 C49 -121.5(3)
C39 N4 B2 C60 -54.1(5)
C36 N4 B2 C60 129.3(3)
C50 C49 B2 N3 -61.2(5)
C54 C49 B2 N3 116.7(3)
C50 C49 B2 N4 61.4(5)
C54 C49 B2 N4 -120.8(3)
C50 C49 B2 C60 -179.6(3)
C54 C49 B2 C60 -1.7(4)
C59 C60 B2 N3 62.7(5)
C55 C60 B2 N3 -116.7(3)
C59 C60 B2 N4 -60.0(5)
C55 C60 B2 N4 120.7(3)
C59 C60 B2 C49 -178.9(4)
C55 C60 B2 C49 1.7(4)
